data_7055773
loop_
_publ_author_name
'Huang, Chuanbing'
'Zhang, Youfu'
'Liang, Tongling'
'Zhao, Zhijuan'
'Hu, Xinquan'
'Sun, Wen-Hua'

_publ_section_title
;
 Rigid geometry 8-arylimino-7,7-dimethyl-5,6-dihydroquinolyl nickel
 bromides: single-site active species towards ethylene polymerization
;
_journal_issue 11
_journal_name_full 'New J. Chem.'
_journal_page_first 9329
_journal_paper_doi 10.1039/C6NJ02464E
_journal_volume 40
_journal_year 2016
_chemical_formula_moiety 'C40 H48 Br N4 Ni, Br'
_chemical_formula_sum 'C40 H48 Br2 N4 Ni'
_chemical_formula_weight 803.35
_space_group_crystal_system tetragonal
_space_group_IT_number 85
_space_group_name_Hall '-P 4a'
_space_group_name_H-M_alt 'P 4/n'
_symmetry_space_group_name_Hall '-P 4a'
_symmetry_space_group_name_H-M 'P 4/n :2'
_atom_sites_solution_hydrogens geom
_audit_creation_date 2016-09-14
_audit_creation_method
;
Olex2 1.2
(compiled 2016.02.19 svn.r3266 for OlexSys, GUI svn.r5221)
;
_audit_update_record
;
2016-09-14 deposited with the CCDC.
2016-09-19 downloaded from the CCDC.
;
_cell_angle_alpha 90
_cell_angle_beta 90
_cell_angle_gamma 90
_cell_formula_units_Z 8
_cell_length_a 25.088(4)
_cell_length_b 25.088(4)
_cell_length_c 13.251(3)
_cell_measurement_reflns_used 22890
_cell_measurement_temperature 173.1500
_cell_measurement_theta_max 27.4852
_cell_measurement_theta_min 1.1478
_cell_volume 8340(3)
_computing_cell_refinement 'CrystalClear (Rigaku Inc., 2007)'
_computing_data_collection 'CrystalClear (Rigaku Inc., 2007)'
_computing_data_reduction 'CrystalClear (Rigaku Inc., 2007)'
_computing_molecular_graphics 'Olex2 (Dolomanov et al., 2009)'
_computing_publication_material 'CIFTAB (Sheldrick, 2013)'
_computing_structure_refinement 'SHELXL (Sheldrick, 2014)'
_computing_structure_solution
;
'SHELXT (Sheldrick, 2014)'
;
_diffrn_ambient_temperature 173.1500
_diffrn_detector_area_resol_mean 28.5714
_diffrn_measured_fraction_theta_full 0.999
_diffrn_measured_fraction_theta_max 0.999
_diffrn_measurement_details
;
scan:
    Number of images: 360
               Slice: -110.0000 - 70.0000
         Image width: 0.5000
            Exp time: 5.0000
       Rotation axis: Omega
               Omega: 0.0000
                 Chi: 45.0000
                 Phi: 0.0000
                 XTD: 45.0346
              2theta: -19.9806
scan:
    Number of images: 240
               Slice: -80.0000 - 40.0000
         Image width: 0.5000
            Exp time: 5.0000
       Rotation axis: Omega
               Omega: 0.0000
                 Chi: 45.0000
                 Phi: 180.0000
                 XTD: 45.0346
              2theta: -19.9806
;
_diffrn_measurement_device
;
Saturn724+ (2x2 bin mode)
;
_diffrn_measurement_device_details
;
AFC10: Fixed Chi 2 circle
;
_diffrn_measurement_device_type 'MM007-HF CCD(Saturn 724+)'
_diffrn_measurement_method '\w scans at fixed \c = 45\%'
_diffrn_orient_matrix_type d*Trek
_diffrn_orient_matrix_UB_11 0.0250
_diffrn_orient_matrix_UB_12 0.0300
_diffrn_orient_matrix_UB_13 0.0078
_diffrn_orient_matrix_UB_21 0.0000
_diffrn_orient_matrix_UB_22 -0.0101
_diffrn_orient_matrix_UB_23 0.0386
_diffrn_orient_matrix_UB_31 0.0588
_diffrn_orient_matrix_UB_32 -0.0458
_diffrn_orient_matrix_UB_33 -0.0120
_diffrn_radiation_detector CCD
_diffrn_radiation_monochromator Confocal
_diffrn_radiation_type MoK\a
_diffrn_radiation_wavelength 0.71073
_diffrn_reflns_av_R_equivalents 0.0715
_diffrn_reflns_av_unetI/netI 0.0550
_diffrn_reflns_Laue_measured_fraction_full 0.999
_diffrn_reflns_Laue_measured_fraction_max 0.999
_diffrn_reflns_limit_h_max 32
_diffrn_reflns_limit_h_min -32
_diffrn_reflns_limit_k_max 32
_diffrn_reflns_limit_k_min -32
_diffrn_reflns_limit_l_max 17
_diffrn_reflns_limit_l_min -17
_diffrn_reflns_number 56581
_diffrn_reflns_point_group_measured_fraction_full 0.999
_diffrn_reflns_point_group_measured_fraction_max 0.999
_diffrn_reflns_theta_full 26.000
_diffrn_reflns_theta_max 27.477
_diffrn_reflns_theta_min 1.148
_diffrn_source 'Rotating Anode'
_diffrn_source_current 24.0000
_diffrn_source_power 1.2000
_diffrn_source_voltage 50.0000
_exptl_absorpt_coefficient_mu 2.411
_exptl_absorpt_correction_T_max 1.0000
_exptl_absorpt_correction_T_min 0.8301
_exptl_absorpt_correction_type multi-scan
_exptl_absorpt_process_details 'CrystalClear (Rigaku Inc., 2007)'
_exptl_crystal_colour yellow
_exptl_crystal_colour_primary yellow
_exptl_crystal_density_diffrn 1.280
_exptl_crystal_description plate
_exptl_crystal_F_000 3312
_exptl_crystal_size_max 0.128
_exptl_crystal_size_mid 0.092
_exptl_crystal_size_min 0.074
_refine_diff_density_max 0.862
_refine_diff_density_min -0.706
_refine_diff_density_rms 0.086
_refine_ls_extinction_method none
_refine_ls_goodness_of_fit_ref 1.213
_refine_ls_hydrogen_treatment constr
_refine_ls_matrix_type full
_refine_ls_number_parameters 433
_refine_ls_number_reflns 9558
_refine_ls_number_restraints 0
_refine_ls_restrained_S_all 1.213
_refine_ls_R_factor_all 0.0842
_refine_ls_R_factor_gt 0.0757
_refine_ls_shift/su_max 0.001
_refine_ls_shift/su_mean 0.000
_refine_ls_structure_factor_coef Fsqd
_refine_ls_weighting_details 'w=1/[\s^2^(Fo^2^)+(0.0405P)^2^+22.4579P] where P=(Fo^2^+2Fc^2^)/3'
_refine_ls_weighting_scheme calc
_refine_ls_wR_factor_gt 0.1536
_refine_ls_wR_factor_ref 0.1576
_reflns_Friedel_coverage 0.000
_reflns_number_gt 8622
_reflns_number_total 9558
_reflns_threshold_expression 'I > 2\s(I)'
_cod_data_source_file c6nj02464e1.cif
_cod_data_source_block Ni3
_cod_depositor_comments 'Adding full bibliography for 7055772--7055773.cif.'
_cod_database_code 7055773
_shelx_space_group_comment
;
The symmetry employed for this shelxl refinement is uniquely defined
by the following loop, which should always be used as a source of
symmetry information in preference to the above space-group names.
They are only intended as comments.
;
_diffrn_number_total 9978
_olex2_refinement_description
;
1. Fixed Uiso
 At 1.2 times of:
  All C(H) groups, All C(H,H) groups
 At 1.5 times of:
  All C(H,H,H) groups
2.a Secondary CH2 refined with riding coordinates:
 C8(H8A,H8B), C9(H9A,H9B), C25(H25A,H25B), C26(H26A,H26B)
2.b Me refined with riding coordinates:
 C13A(H13A,H13B,H13C)
2.c Aromatic/amide H refined with riding coordinates:
 C1(H1), C2(H2), C3(H3), C14(H14), C16(H16), C18(H18), C19(H19), C20(H20),
 C31(H31), C33(H33)
2.d Idealised Me refined as rotating group:
 C10(H10A,H10B,H10C), C11(H11A,H11B,H11C), C15A(H15A,H15B,H15C), C17A(H17A,
 H17B,H17C), C27(H27A,H27B,H27C), C28(H28A,H28B,H28C), C30A(H30A,H30B,H30C),
 C32A(H32A,H32B,H32C), C34A(H34A,H34B,H34C)
;
_shelx_shelxl_version_number 2014/7
_olex2_submission_special_instructions 'No special instructions were received'

loop_
_space_group_symop_operation_xyz
'x, y, z'
'-x+1/2, -y+1/2, z'
'-y+1/2, x, z'
'y, -x+1/2, z'
'-x, -y, -z'
'x-1/2, y-1/2, -z'
'y-1/2, -x, -z'
'-y, x-1/2, -z'

loop_
_atom_site_label
_atom_site_type_symbol
_atom_site_fract_x
_atom_site_fract_y
_atom_site_fract_z
_atom_site_U_iso_or_equiv
_atom_site_adp_type
_atom_site_occupancy
_atom_site_site_symmetry_order
_atom_site_calc_flag
_atom_site_refinement_flags_posn
Br1 Br 0.61386(2) 0.38897(2) 0.54792(4) 0.03979(14) Uani 1 1 d .
Ni1 Ni 0.61003(2) 0.42126(2) 0.37675(4) 0.02630(14) Uani 1 1 d .
N1 N 0.68257(14) 0.45611(14) 0.3824(3) 0.0275(8) Uani 1 1 d .
N2 N 0.65070(14) 0.37601(13) 0.2727(3) 0.0271(8) Uani 1 1 d .
N3 N 0.53671(14) 0.39047(14) 0.3456(3) 0.0268(7) Uani 1 1 d .
N4 N 0.57522(14) 0.48352(14) 0.2947(3) 0.0269(7) Uani 1 1 d .
C1 C 0.69635(19) 0.49749(18) 0.4397(4) 0.0344(10) Uani 1 1 d .
H1 H 0.6731 0.5088 0.4899 0.041 Uiso 1 1 calc R
C2 C 0.7442(2) 0.5242(2) 0.4268(4) 0.0415(12) Uani 1 1 d .
H2 H 0.7527 0.5532 0.4675 0.050 Uiso 1 1 calc R
C3 C 0.7789(2) 0.5073(2) 0.3532(4) 0.0476(13) Uani 1 1 d .
H3 H 0.8109 0.5252 0.3431 0.057 Uiso 1 1 calc R
C4 C 0.76610(19) 0.4632(2) 0.2937(4) 0.0389(11) Uani 1 1 d .
C5 C 0.71719(17) 0.43843(17) 0.3110(3) 0.0299(9) Uani 1 1 d .
C6 C 0.69946(17) 0.39004(17) 0.2553(3) 0.0278(9) Uani 1 1 d .
C7 C 0.74146(18) 0.36287(19) 0.1894(4) 0.0354(10) Uani 1 1 d .
C8 C 0.7742(2) 0.4072(2) 0.1392(4) 0.0454(13) Uani 1 1 d .
H8A H 0.8003 0.3910 0.0947 0.055 Uiso 1 1 calc R
H8B H 0.7506 0.4288 0.0980 0.055 Uiso 1 1 calc R
C9 C 0.8029(2) 0.4432(2) 0.2138(5) 0.0507(14) Uani 1 1 d .
H9A H 0.8319 0.4236 0.2450 0.061 Uiso 1 1 calc R
H9B H 0.8182 0.4733 0.1779 0.061 Uiso 1 1 calc R
C10 C 0.7210(2) 0.3263(3) 0.1055(4) 0.0535(15) Uani 1 1 d .
H10A H 0.6983 0.3462 0.0611 0.080 Uiso 1 1 calc GR
H10B H 0.7012 0.2974 0.1347 0.080 Uiso 1 1 calc GR
H10C H 0.7507 0.3124 0.0682 0.080 Uiso 1 1 calc GR
C11 C 0.7771(2) 0.3299(2) 0.2603(5) 0.0505(14) Uani 1 1 d .
H11A H 0.8083 0.3184 0.2244 0.076 Uiso 1 1 calc GR
H11B H 0.7577 0.2993 0.2836 0.076 Uiso 1 1 calc GR
H11C H 0.7874 0.3513 0.3169 0.076 Uiso 1 1 calc GR
C12 C 0.62529(17) 0.32814(17) 0.2360(3) 0.0271(9) Uani 1 1 d .
C13 C 0.62717(18) 0.28203(17) 0.2945(3) 0.0316(10) Uani 1 1 d .
C13A C 0.6578(2) 0.27753(19) 0.3914(4) 0.0406(12) Uani 1 1 d .
H13A H 0.6534 0.2424 0.4187 0.061 Uiso 1 1 calc R
H13B H 0.6949 0.2841 0.3787 0.061 Uiso 1 1 calc R
H13C H 0.6446 0.3033 0.4388 0.061 Uiso 1 1 calc R
C14 C 0.5971(2) 0.23829(18) 0.2621(4) 0.0377(11) Uani 1 1 d .
H14 H 0.5986 0.2070 0.2995 0.045 Uiso 1 1 calc R
C15 C 0.5653(2) 0.23966(19) 0.1767(4) 0.0399(11) Uani 1 1 d .
C15A C 0.5330(3) 0.1920(2) 0.1445(5) 0.0604(17) Uani 1 1 d .
H15A H 0.5565 0.1637 0.1249 0.091 Uiso 1 1 calc GR
H15B H 0.5108 0.2016 0.0884 0.091 Uiso 1 1 calc GR
H15C H 0.5111 0.1804 0.1996 0.091 Uiso 1 1 calc GR
C16 C 0.56315(18) 0.28696(19) 0.1227(4) 0.0345(10) Uani 1 1 d .
H16 H 0.5413 0.2890 0.0661 0.041 Uiso 1 1 calc R
C17 C 0.59255(17) 0.33139(17) 0.1506(3) 0.0287(9) Uani 1 1 d .
C17A C 0.58885(19) 0.38132(18) 0.0869(4) 0.0346(10) Uani 1 1 d .
H17A H 0.5875 0.4120 0.1300 0.052 Uiso 1 1 calc GR
H17B H 0.5571 0.3800 0.0464 0.052 Uiso 1 1 calc GR
H17C H 0.6195 0.3836 0.0437 0.052 Uiso 1 1 calc GR
C18 C 0.52020(19) 0.34226(18) 0.3717(4) 0.0342(10) Uani 1 1 d .
H18 H 0.5389 0.3235 0.4208 0.041 Uiso 1 1 calc R
C19 C 0.4756(2) 0.3190(2) 0.3274(4) 0.0397(11) Uani 1 1 d .
H19 H 0.4649 0.2850 0.3463 0.048 Uiso 1 1 calc R
C20 C 0.44767(19) 0.3466(2) 0.2558(4) 0.0403(11) Uani 1 1 d .
H20 H 0.4181 0.3312 0.2250 0.048 Uiso 1 1 calc R
C21 C 0.46372(18) 0.39820(19) 0.2291(4) 0.0338(10) Uani 1 1 d .
C22 C 0.50861(17) 0.41877(17) 0.2764(3) 0.0265(9) Uani 1 1 d .
C23 C 0.52884(17) 0.47391(17) 0.2582(3) 0.0264(9) Uani 1 1 d .
C24 C 0.49045(18) 0.51118(18) 0.2037(3) 0.0323(10) Uani 1 1 d .
C25 C 0.4646(2) 0.47851(19) 0.1180(4) 0.0366(11) Uani 1 1 d .
H25A H 0.4408 0.5016 0.0804 0.044 Uiso 1 1 calc R
H25B H 0.4924 0.4669 0.0721 0.044 Uiso 1 1 calc R
C26 C 0.4335(2) 0.4301(2) 0.1525(4) 0.0441(12) Uani 1 1 d .
H26A H 0.3999 0.4415 0.1815 0.053 Uiso 1 1 calc R
H26B H 0.4257 0.4077 0.0947 0.053 Uiso 1 1 calc R
C27 C 0.4474(2) 0.5281(2) 0.2806(4) 0.0482(14) Uani 1 1 d .
H27A H 0.4208 0.5493 0.2471 0.072 Uiso 1 1 calc GR
H27B H 0.4636 0.5487 0.3334 0.072 Uiso 1 1 calc GR
H27C H 0.4310 0.4970 0.3089 0.072 Uiso 1 1 calc GR
C28 C 0.5135(2) 0.56146(19) 0.1563(4) 0.0422(12) Uani 1 1 d .
H28A H 0.5423 0.5520 0.1121 0.063 Uiso 1 1 calc GR
H28B H 0.5265 0.5846 0.2084 0.063 Uiso 1 1 calc GR
H28C H 0.4862 0.5794 0.1185 0.063 Uiso 1 1 calc GR
C29 C 0.59918(17) 0.53579(16) 0.2992(4) 0.0297(9) Uani 1 1 d .
C30 C 0.58890(18) 0.56733(18) 0.3842(4) 0.0327(10) Uani 1 1 d .
C30A C 0.5552(2) 0.5481(2) 0.4718(4) 0.0411(11) Uani 1 1 d .
H30A H 0.5187 0.5580 0.4610 0.062 Uiso 1 1 calc GR
H30B H 0.5678 0.5640 0.5333 0.062 Uiso 1 1 calc GR
H30C H 0.5578 0.5100 0.4769 0.062 Uiso 1 1 calc GR
C31 C 0.61214(19) 0.61752(19) 0.3888(4) 0.0415(12) Uani 1 1 d .
H31 H 0.6055 0.6389 0.4448 0.050 Uiso 1 1 calc R
C32 C 0.6448(2) 0.63676(19) 0.3131(5) 0.0476(14) Uani 1 1 d .
C32A C 0.6660(3) 0.6931(2) 0.3185(7) 0.073(2) Uani 1 1 d .
H32A H 0.6394 0.7174 0.2938 0.110 Uiso 1 1 calc GR
H32B H 0.6975 0.6960 0.2778 0.110 Uiso 1 1 calc GR
H32C H 0.6744 0.7018 0.3872 0.110 Uiso 1 1 calc GR
C33 C 0.6570(2) 0.6035(2) 0.2338(5) 0.0487(14) Uani 1 1 d .
H33 H 0.6807 0.6151 0.1845 0.058 Uiso 1 1 calc R
C34 C 0.63473(19) 0.55248(18) 0.2254(4) 0.0370(11) Uani 1 1 d .
C34A C 0.6491(2) 0.5182(2) 0.1355(4) 0.0465(13) Uani 1 1 d .
H34A H 0.6522 0.4817 0.1565 0.070 Uiso 1 1 calc GR
H34B H 0.6824 0.5299 0.1078 0.070 Uiso 1 1 calc GR
H34C H 0.6217 0.5211 0.0851 0.070 Uiso 1 1 calc GR
Br2 Br 0.31728(3) 0.40614(3) 0.34645(5) 0.05850(18) Uani 1 1 d .

loop_
_atom_site_aniso_label
_atom_site_aniso_U_11
_atom_site_aniso_U_22
_atom_site_aniso_U_33
_atom_site_aniso_U_23
_atom_site_aniso_U_13
_atom_site_aniso_U_12
Br1 0.0495(3) 0.0433(3) 0.0265(2) 0.0016(2) 0.0004(2) 0.0102(2)
Ni1 0.0282(3) 0.0266(3) 0.0241(3) -0.0004(2) 0.0002(2) 0.0043(2)
N1 0.0288(18) 0.0271(18) 0.0267(18) -0.0016(15) -0.0004(15) 0.0022(14)
N2 0.0327(19) 0.0235(17) 0.0250(18) 0.0000(14) -0.0003(15) 0.0032(14)
N3 0.0292(18) 0.0293(18) 0.0219(17) 0.0017(14) 0.0043(14) 0.0044(15)
N4 0.0328(19) 0.0261(18) 0.0219(18) -0.0020(14) 0.0003(15) 0.0023(15)
C1 0.036(2) 0.032(2) 0.035(3) -0.003(2) -0.008(2) 0.0044(19)
C2 0.047(3) 0.035(3) 0.042(3) -0.004(2) -0.013(2) -0.003(2)
C3 0.040(3) 0.044(3) 0.059(4) -0.003(3) -0.005(3) -0.009(2)
C4 0.031(2) 0.041(3) 0.044(3) 0.002(2) -0.001(2) -0.003(2)
C5 0.031(2) 0.028(2) 0.031(2) 0.0017(18) -0.0045(18) 0.0014(17)
C6 0.029(2) 0.030(2) 0.025(2) 0.0050(17) 0.0022(17) 0.0035(17)
C7 0.030(2) 0.040(3) 0.037(3) -0.005(2) 0.005(2) 0.0052(19)
C8 0.039(3) 0.055(3) 0.042(3) 0.001(3) 0.009(2) 0.003(2)
C9 0.035(3) 0.053(3) 0.064(4) -0.001(3) 0.011(3) -0.011(2)
C10 0.036(3) 0.075(4) 0.049(3) -0.028(3) 0.010(2) 0.000(3)
C11 0.041(3) 0.046(3) 0.065(4) -0.001(3) -0.003(3) 0.016(2)
C12 0.030(2) 0.027(2) 0.024(2) -0.0010(17) 0.0046(17) 0.0013(17)
C13 0.035(2) 0.027(2) 0.032(2) 0.0006(18) 0.0029(19) 0.0100(18)
C13A 0.055(3) 0.030(2) 0.037(3) 0.005(2) 0.002(2) 0.014(2)
C14 0.046(3) 0.027(2) 0.039(3) 0.002(2) 0.011(2) 0.002(2)
C15 0.046(3) 0.029(2) 0.045(3) -0.007(2) 0.010(2) -0.007(2)
C15A 0.071(4) 0.041(3) 0.069(4) -0.008(3) 0.007(3) -0.021(3)
C16 0.033(2) 0.037(2) 0.033(2) -0.008(2) 0.005(2) -0.0010(19)
C17 0.029(2) 0.030(2) 0.027(2) -0.0039(18) 0.0015(18) 0.0016(17)
C17A 0.041(3) 0.034(2) 0.028(2) 0.0014(19) 0.001(2) 0.002(2)
C18 0.037(2) 0.034(2) 0.032(2) 0.001(2) 0.005(2) 0.0036(19)
C19 0.042(3) 0.036(3) 0.041(3) 0.005(2) 0.010(2) -0.004(2)
C20 0.032(2) 0.040(3) 0.049(3) 0.000(2) -0.003(2) -0.009(2)
C21 0.032(2) 0.038(2) 0.032(2) -0.003(2) 0.0014(19) -0.0020(19)
C22 0.030(2) 0.030(2) 0.0201(19) -0.0049(17) 0.0058(17) 0.0020(17)
C23 0.030(2) 0.030(2) 0.0197(19) -0.0033(17) 0.0018(17) 0.0081(17)
C24 0.034(2) 0.035(2) 0.028(2) -0.0022(19) -0.0026(19) 0.0105(19)
C25 0.040(3) 0.041(3) 0.029(2) 0.002(2) -0.007(2) 0.002(2)
C26 0.039(3) 0.054(3) 0.039(3) 0.002(2) -0.016(2) -0.004(2)
C27 0.047(3) 0.059(3) 0.039(3) -0.006(3) -0.001(2) 0.027(3)
C28 0.056(3) 0.033(2) 0.039(3) 0.004(2) -0.019(2) 0.006(2)
C29 0.031(2) 0.023(2) 0.035(2) 0.0018(18) -0.0029(19) 0.0048(17)
C30 0.032(2) 0.030(2) 0.037(2) -0.0037(19) -0.006(2) 0.0059(18)
C30A 0.045(3) 0.040(3) 0.038(3) -0.007(2) -0.001(2) 0.005(2)
C31 0.039(3) 0.030(2) 0.056(3) -0.009(2) -0.012(2) 0.006(2)
C32 0.037(3) 0.027(2) 0.079(4) 0.007(3) -0.009(3) 0.000(2)
C32A 0.057(4) 0.034(3) 0.130(7) -0.005(4) 0.009(4) -0.008(3)
C33 0.046(3) 0.035(3) 0.065(4) 0.010(3) 0.004(3) 0.001(2)
C34 0.039(3) 0.031(2) 0.042(3) 0.006(2) 0.001(2) 0.0040(19)
C34A 0.052(3) 0.049(3) 0.039(3) 0.006(2) 0.007(2) 0.004(2)
Br2 0.0543(4) 0.0599(4) 0.0613(4) -0.0109(3) -0.0034(3) 0.0138(3)

loop_
_atom_type_symbol
_atom_type_description
_atom_type_scat_dispersion_real
_atom_type_scat_dispersion_imag
_atom_type_scat_source
C C 0.0033 0.0016 'International Tables Vol C Tables 4.2.6.8 and 6.1.1.4'
H H 0.0000 0.0000 'International Tables Vol C Tables 4.2.6.8 and 6.1.1.4'
Br Br -0.2901 2.4595 'International Tables Vol C Tables 4.2.6.8 and 6.1.1.4'
N N 0.0061 0.0033 'International Tables Vol C Tables 4.2.6.8 and 6.1.1.4'
Ni Ni 0.3393 1.1124 'International Tables Vol C Tables 4.2.6.8 and 6.1.1.4'

loop_
_geom_angle_atom_site_label_1
_geom_angle_atom_site_label_2
_geom_angle_atom_site_label_3
_geom_angle
N1 Ni1 Br1 94.27(11)
N1 Ni1 N2 79.45(14)
N1 Ni1 N3 170.02(14)
N1 Ni1 N4 94.14(14)
N2 Ni1 Br1 115.16(10)
N2 Ni1 N4 105.71(14)
N3 Ni1 Br1 95.70(10)
N3 Ni1 N2 95.89(14)
N3 Ni1 N4 78.53(14)
N4 Ni1 Br1 139.11(10)
C1 N1 Ni1 126.3(3)
C1 N1 C5 119.0(4)
C5 N1 Ni1 114.1(3)
C6 N2 Ni1 116.0(3)
C6 N2 C12 125.7(4)
C12 N2 Ni1 117.8(3)
C18 N3 Ni1 125.1(3)
C18 N3 C22 119.5(4)
C22 N3 Ni1 114.1(3)
C23 N4 Ni1 115.7(3)
C23 N4 C29 124.3(4)
C29 N4 Ni1 118.9(3)
N1 C1 H1 118.9
N1 C1 C2 122.2(5)
C2 C1 H1 118.9
C1 C2 H2 120.5
C3 C2 C1 119.1(5)
C3 C2 H2 120.5
C2 C3 H3 120.0
C2 C3 C4 120.1(5)
C4 C3 H3 120.0
C3 C4 C9 121.7(5)
C5 C4 C3 117.5(5)
C5 C4 C9 120.8(5)
N1 C5 C4 122.1(4)
N1 C5 C6 114.9(4)
C4 C5 C6 123.0(4)
N2 C6 C5 114.5(4)
N2 C6 C7 129.2(4)
C5 C6 C7 116.2(4)
C6 C7 C8 107.1(4)
C6 C7 C10 116.8(4)
C6 C7 C11 107.0(4)
C8 C7 C11 110.1(4)
C10 C7 C8 107.4(4)
C10 C7 C11 108.4(4)
C7 C8 H8A 108.8
C7 C8 H8B 108.8
H8A C8 H8B 107.7
C9 C8 C7 113.8(4)
C9 C8 H8A 108.8
C9 C8 H8B 108.8
C4 C9 C8 111.5(4)
C4 C9 H9A 109.3
C4 C9 H9B 109.3
C8 C9 H9A 109.3
C8 C9 H9B 109.3
H9A C9 H9B 108.0
C7 C10 H10A 109.5
C7 C10 H10B 109.5
C7 C10 H10C 109.5
H10A C10 H10B 109.5
H10A C10 H10C 109.5
H10B C10 H10C 109.5
C7 C11 H11A 109.5
C7 C11 H11B 109.5
C7 C11 H11C 109.5
H11A C11 H11B 109.5
H11A C11 H11C 109.5
H11B C11 H11C 109.5
C13 C12 N2 119.2(4)
C13 C12 C17 121.2(4)
C17 C12 N2 118.9(4)
C12 C13 C13A 123.8(4)
C12 C13 C14 117.5(4)
C14 C13 C13A 118.7(4)
C13 C13A H13A 109.5
C13 C13A H13B 109.5
C13 C13A H13C 109.5
H13A C13A H13B 109.5
H13A C13A H13C 109.5
H13B C13A H13C 109.5
C13 C14 H14 118.6
C15 C14 C13 122.8(4)
C15 C14 H14 118.6
C14 C15 C15A 121.5(5)
C14 C15 C16 117.7(4)
C16 C15 C15A 120.7(5)
C15 C15A H15A 109.5
C15 C15A H15B 109.5
C15 C15A H15C 109.5
H15A C15A H15B 109.5
H15A C15A H15C 109.5
H15B C15A H15C 109.5
C15 C16 H16 119.0
C15 C16 C17 121.9(5)
C17 C16 H16 119.0
C12 C17 C17A 122.4(4)
C16 C17 C12 118.7(4)
C16 C17 C17A 118.9(4)
C17 C17A H17A 109.5
C17 C17A H17B 109.5
C17 C17A H17C 109.5
H17A C17A H17B 109.5
H17A C17A H17C 109.5
H17B C17A H17C 109.5
N3 C18 H18 119.2
N3 C18 C19 121.6(4)
C19 C18 H18 119.2
C18 C19 H19 120.3
C20 C19 C18 119.5(5)
C20 C19 H19 120.3
C19 C20 H20 120.1
C19 C20 C21 119.7(5)
C21 C20 H20 120.1
C20 C21 C26 121.3(4)
C22 C21 C20 117.6(4)
C22 C21 C26 121.2(4)
N3 C22 C21 122.1(4)
N3 C22 C23 114.6(4)
C21 C22 C23 123.2(4)
N4 C23 C22 114.9(4)
N4 C23 C24 129.5(4)
C22 C23 C24 115.5(4)
C23 C24 C25 106.8(4)
C23 C24 C27 107.4(4)
C25 C24 C27 109.7(4)
C28 C24 C23 117.6(4)
C28 C24 C25 107.2(4)
C28 C24 C27 108.0(4)
C24 C25 H25A 108.6
C24 C25 H25B 108.6
H25A C25 H25B 107.5
C26 C25 C24 114.8(4)
C26 C25 H25A 108.6
C26 C25 H25B 108.6
C21 C26 C25 111.9(4)
C21 C26 H26A 109.2
C21 C26 H26B 109.2
C25 C26 H26A 109.2
C25 C26 H26B 109.2
H26A C26 H26B 107.9
C24 C27 H27A 109.5
C24 C27 H27B 109.5
C24 C27 H27C 109.5
H27A C27 H27B 109.5
H27A C27 H27C 109.5
H27B C27 H27C 109.5
C24 C28 H28A 109.5
C24 C28 H28B 109.5
C24 C28 H28C 109.5
H28A C28 H28B 109.5
H28A C28 H28C 109.5
H28B C28 H28C 109.5
C30 C29 N4 118.0(4)
C34 C29 N4 120.8(4)
C34 C29 C30 121.0(4)
C29 C30 C30A 122.6(4)
C31 C30 C29 118.1(5)
C31 C30 C30A 119.3(4)
C30 C30A H30A 109.5
C30 C30A H30B 109.5
C30 C30A H30C 109.5
H30A C30A H30B 109.5
H30A C30A H30C 109.5
H30B C30A H30C 109.5
C30 C31 H31 118.9
C32 C31 C30 122.2(5)
C32 C31 H31 118.9
C31 C32 C32A 120.0(6)
C33 C32 C31 118.3(5)
C33 C32 C32A 121.7(6)
C32 C32A H32A 109.5
C32 C32A H32B 109.5
C32 C32A H32C 109.5
H32A C32A H32B 109.5
H32A C32A H32C 109.5
H32B C32A H32C 109.5
C32 C33 H33 119.1
C32 C33 C34 121.7(5)
C34 C33 H33 119.1
C29 C34 C33 118.5(5)
C29 C34 C34A 122.4(4)
C33 C34 C34A 119.1(5)
C34 C34A H34A 109.5
C34 C34A H34B 109.5
C34 C34A H34C 109.5
H34A C34A H34B 109.5
H34A C34A H34C 109.5
H34B C34A H34C 109.5

loop_
_geom_bond_atom_site_label_1
_geom_bond_atom_site_label_2
_geom_bond_distance
Br1 Ni1 2.4104(8)
Ni1 N1 2.020(4)
Ni1 N2 2.057(3)
Ni1 N3 2.037(4)
Ni1 N4 2.094(4)
N1 C1 1.331(6)
N1 C5 1.359(6)
N2 C6 1.294(5)
N2 C12 1.444(5)
N3 C18 1.325(6)
N3 C22 1.357(5)
N4 C23 1.283(5)
N4 C29 1.444(5)
C1 H1 0.9300
C1 C2 1.386(7)
C2 H2 0.9300
C2 C3 1.374(8)
C3 H3 0.9300
C3 C4 1.396(7)
C4 C5 1.394(6)
C4 C9 1.492(7)
C5 C6 1.489(6)
C6 C7 1.528(6)
C7 C8 1.533(7)
C7 C10 1.529(7)
C7 C11 1.538(7)
C8 H8A 0.9700
C8 H8B 0.9700
C8 C9 1.522(8)
C9 H9A 0.9700
C9 H9B 0.9700
C10 H10A 0.9600
C10 H10B 0.9600
C10 H10C 0.9600
C11 H11A 0.9600
C11 H11B 0.9600
C11 H11C 0.9600
C12 C13 1.394(6)
C12 C17 1.400(6)
C13 C13A 1.501(7)
C13 C14 1.399(7)
C13A H13A 0.9600
C13A H13B 0.9600
C13A H13C 0.9600
C14 H14 0.9300
C14 C15 1.385(7)
C15 C15A 1.506(7)
C15 C16 1.387(7)
C15A H15A 0.9600
C15A H15B 0.9600
C15A H15C 0.9600
C16 H16 0.9300
C16 C17 1.387(6)
C17 C17A 1.514(6)
C17A H17A 0.9600
C17A H17B 0.9600
C17A H17C 0.9600
C18 H18 0.9300
C18 C19 1.392(7)
C19 H19 0.9300
C19 C20 1.368(7)
C20 H20 0.9300
C20 C21 1.401(7)
C21 C22 1.388(6)
C21 C26 1.497(7)
C22 C23 1.493(6)
C23 C24 1.524(6)
C24 C25 1.544(6)
C24 C27 1.544(6)
C24 C28 1.523(7)
C25 H25A 0.9700
C25 H25B 0.9700
C25 C26 1.514(7)
C26 H26A 0.9700
C26 H26B 0.9700
C27 H27A 0.9600
C27 H27B 0.9600
C27 H27C 0.9600
C28 H28A 0.9600
C28 H28B 0.9600
C28 H28C 0.9600
C29 C30 1.400(6)
C29 C34 1.388(7)
C30 C30A 1.515(7)
C30 C31 1.389(6)
C30A H30A 0.9600
C30A H30B 0.9600
C30A H30C 0.9600
C31 H31 0.9300
C31 C32 1.383(8)
C32 C32A 1.512(7)
C32 C33 1.377(8)
C32A H32A 0.9600
C32A H32B 0.9600
C32A H32C 0.9600
C33 H33 0.9300
C33 C34 1.400(7)
C34 C34A 1.513(7)
C34A H34A 0.9600
C34A H34B 0.9600
C34A H34C 0.9600

loop_
_geom_torsion_atom_site_label_1
_geom_torsion_atom_site_label_2
_geom_torsion_atom_site_label_3
_geom_torsion_atom_site_label_4
_geom_torsion
Ni1 N1 C1 C2 -169.2(3)
Ni1 N1 C5 C4 170.4(4)
Ni1 N1 C5 C6 -11.2(5)
Ni1 N2 C6 C5 -2.4(5)
Ni1 N2 C6 C7 174.9(4)
Ni1 N2 C12 C13 -80.7(4)
Ni1 N2 C12 C17 89.5(4)
Ni1 N3 C18 C19 -163.8(3)
Ni1 N3 C22 C21 165.3(3)
Ni1 N3 C22 C23 -16.6(4)
Ni1 N4 C23 C22 -2.8(5)
Ni1 N4 C23 C24 173.9(3)
Ni1 N4 C29 C30 -79.1(4)
Ni1 N4 C29 C34 95.8(4)
N1 C1 C2 C3 -0.6(7)
N1 C5 C6 N2 9.1(6)
N1 C5 C6 C7 -168.6(4)
N2 C6 C7 C8 143.5(5)
N2 C6 C7 C10 23.2(7)
N2 C6 C7 C11 -98.5(5)
N2 C12 C13 C13A -4.8(6)
N2 C12 C13 C14 172.9(4)
N2 C12 C17 C16 -172.3(4)
N2 C12 C17 C17A 8.8(6)
N3 C18 C19 C20 -0.7(7)
N3 C22 C23 N4 12.9(5)
N3 C22 C23 C24 -164.3(4)
N4 C23 C24 C25 141.1(5)
N4 C23 C24 C27 -101.3(5)
N4 C23 C24 C28 20.7(7)
N4 C29 C30 C30A 1.8(6)
N4 C29 C30 C31 179.7(4)
N4 C29 C34 C33 -179.7(4)
N4 C29 C34 C34A 1.9(7)
C1 N1 C5 C4 -1.9(6)
C1 N1 C5 C6 176.5(4)
C1 C2 C3 C4 -1.0(8)
C2 C3 C4 C5 1.1(8)
C2 C3 C4 C9 -179.3(5)
C3 C4 C5 N1 0.3(7)
C3 C4 C5 C6 -178.0(4)
C3 C4 C9 C8 -162.3(5)
C4 C5 C6 N2 -172.5(4)
C4 C5 C6 C7 9.8(6)
C5 N1 C1 C2 2.0(7)
C5 C4 C9 C8 17.2(7)
C5 C6 C7 C8 -39.2(5)
C5 C6 C7 C10 -159.6(5)
C5 C6 C7 C11 78.8(5)
C6 N2 C12 C13 90.7(5)
C6 N2 C12 C17 -99.1(5)
C6 C7 C8 C9 60.8(5)
C7 C8 C9 C4 -50.3(6)
C9 C4 C5 N1 -179.2(5)
C9 C4 C5 C6 2.5(7)
C10 C7 C8 C9 -173.0(4)
C11 C7 C8 C9 -55.2(6)
C12 N2 C6 C5 -173.9(4)
C12 N2 C6 C7 3.4(7)
C12 C13 C14 C15 -1.4(7)
C13 C12 C17 C16 -2.3(6)
C13 C12 C17 C17A 178.7(4)
C13 C14 C15 C15A -179.3(5)
C13 C14 C15 C16 -0.9(7)
C13A C13 C14 C15 176.4(4)
C14 C15 C16 C17 1.6(7)
C15 C16 C17 C12 -0.1(7)
C15 C16 C17 C17A 178.9(4)
C15A C15 C16 C17 -179.9(5)
C17 C12 C13 C13A -174.7(4)
C17 C12 C13 C14 3.0(6)
C18 N3 C22 C21 -2.1(6)
C18 N3 C22 C23 176.0(4)
C18 C19 C20 C21 -1.0(8)
C19 C20 C21 C22 1.1(7)
C19 C20 C21 C26 -178.8(5)
C20 C21 C22 N3 0.5(7)
C20 C21 C22 C23 -177.5(4)
C20 C21 C26 C25 -166.8(5)
C21 C22 C23 N4 -169.0(4)
C21 C22 C23 C24 13.8(6)
C22 N3 C18 C19 2.2(6)
C22 C21 C26 C25 13.4(7)
C22 C23 C24 C25 -42.2(5)
C22 C23 C24 C27 75.4(5)
C22 C23 C24 C28 -162.6(4)
C23 N4 C29 C30 88.3(5)
C23 N4 C29 C34 -96.9(5)
C23 C24 C25 C26 60.2(5)
C24 C25 C26 C21 -46.1(6)
C26 C21 C22 N3 -179.7(4)
C26 C21 C22 C23 2.4(7)
C27 C24 C25 C26 -55.8(5)
C28 C24 C25 C26 -172.9(4)
C29 N4 C23 C22 -170.5(4)
C29 N4 C23 C24 6.1(7)
C29 C30 C31 C32 -0.3(7)
C30 C29 C34 C33 -5.0(7)
C30 C29 C34 C34A 176.6(4)
C30 C31 C32 C32A 175.8(5)
C30 C31 C32 C33 -4.0(8)
C30A C30 C31 C32 177.7(5)
C31 C32 C33 C34 3.9(8)
C32 C33 C34 C29 0.5(8)
C32 C33 C34 C34A 179.0(5)
C32A C32 C33 C34 -175.9(5)
C34 C29 C30 C30A -173.1(4)
C34 C29 C30 C31 4.8(7)
